data_2216823
loop_
_publ_author_name
'Daszkiewicz, M.'
'Gulay, L. D.'
'Ruda, I. R.'
'Marchuk, O. V.'
'Pietraszko, A.'

_publ_section_title
;
 La~2~SiS~5~
;
_journal_coeditor_code WM2163
_journal_issue 12
_journal_name_full 'Acta Crystallographica Section E'
_journal_page_first i197
_journal_page_last i197
_journal_paper_doi 10.1107/S1600536807058606
_journal_volume 63
_journal_year 2007
_chemical_formula_iupac 'La2 Si S5'
_chemical_formula_structural 'La2 Si S5'
_chemical_formula_sum 'La2 S5 Si'
_chemical_formula_weight 466.21
_chemical_name_systematic
;
dicerium pentathiosilicate
;
_space_group_IT_number 14
_symmetry_cell_setting monoclinic
_symmetry_space_group_name_Hall '-P 2ybc'
_symmetry_space_group_name_H-M 'P 1 21/c 1'
_atom_sites_solution_primary direct
_atom_sites_solution_secondary difmap
_audit_creation_method SHELXL-97
_cell_angle_alpha 90.00
_cell_angle_beta 101.559(13)
_cell_angle_gamma 90.00
_cell_formula_units_Z 4
_cell_length_a 7.6208(12)
_cell_length_b 12.6407(15)
_cell_length_c 7.8998(12)
_cell_measurement_reflns_used 1465
_cell_measurement_temperature 293(2)
_cell_measurement_theta_max 28.28
_cell_measurement_theta_min 3.09
_cell_volume 745.57(19)
_computing_cell_refinement 'CrysAlis RED (Oxford Diffraction, 2006)'
_computing_data_collection 'CrysAlis CCD (Oxford Diffraction, 2006)'
_computing_data_reduction 'CrysAlis RED'
_computing_molecular_graphics 'DIAMOND (Brandenburg, 2005)'
_computing_publication_material 'publCIF (Westrip, 2007)'
_computing_structure_refinement 'SHELXL97 (Sheldrick, 1997)'
_computing_structure_solution 'SHELXS97 (Sheldrick, 1997)'
_diffrn_ambient_temperature 293(2)
_diffrn_detector_area_resol_mean '1024x1024 with blocks 2x2, 33.133pixel/mm'
_diffrn_measured_fraction_theta_full 0.986
_diffrn_measured_fraction_theta_max 0.986
_diffrn_measurement_device_type 'KUMA KM-4 with CCD area-detector'
_diffrn_measurement_method \w-scan
_diffrn_radiation_monochromator graphite
_diffrn_radiation_source 'fine-focus sealed tube'
_diffrn_radiation_type MoK\a
_diffrn_radiation_wavelength 0.71073
_diffrn_reflns_av_R_equivalents 0.0515
_diffrn_reflns_av_sigmaI/netI 0.0473
_diffrn_reflns_limit_h_max 9
_diffrn_reflns_limit_h_min -10
_diffrn_reflns_limit_k_max 16
_diffrn_reflns_limit_k_min -15
_diffrn_reflns_limit_l_max 10
_diffrn_reflns_limit_l_min -9
_diffrn_reflns_number 9434
_diffrn_reflns_theta_full 28.28
_diffrn_reflns_theta_max 28.28
_diffrn_reflns_theta_min 3.09
_diffrn_standards_number 0
_exptl_absorpt_coefficient_mu 12.753
_exptl_absorpt_correction_T_max 0.5665
_exptl_absorpt_correction_T_min 0.2084
_exptl_absorpt_correction_type numerical
_exptl_absorpt_process_details '(CrysAlis-RED; Oxford Diffraction, 2006)'
_exptl_crystal_colour yellow
_exptl_crystal_density_diffrn 4.153
_exptl_crystal_density_method 'not measured'
_exptl_crystal_description prism
_exptl_crystal_F_000 832
_exptl_crystal_size_max 0.13
_exptl_crystal_size_mid 0.09
_exptl_crystal_size_min 0.06
_refine_diff_density_max 0.974
_refine_diff_density_min -1.219
_refine_ls_extinction_method none
_refine_ls_goodness_of_fit_ref 0.966
_refine_ls_matrix_type full
_refine_ls_number_parameters 73
_refine_ls_number_reflns 1818
_refine_ls_number_restraints 0
_refine_ls_restrained_S_all 0.966
_refine_ls_R_factor_all 0.0359
_refine_ls_R_factor_gt 0.0230
_refine_ls_shift/su_max 0.001
_refine_ls_shift/su_mean <0.001
_refine_ls_structure_factor_coef Fsqd
_refine_ls_weighting_details 'w=1/[\s^2^(Fo^2^)+(0.0134P)^2^] where P=(Fo^2^+2Fc^2^)/3'
_refine_ls_weighting_scheme calc
_refine_ls_wR_factor_gt 0.0385
_refine_ls_wR_factor_ref 0.0403
_reflns_number_gt 1465
_reflns_number_total 1818
_reflns_threshold_expression I>2\s(I)
_cod_data_source_file wm2163.cif
_cod_data_source_block I
_cod_original_sg_symbol_H-M 'P 21/c'
_cod_database_code 2216823
_cod_database_fobs_code 2216823

loop_
_symmetry_equiv_pos_as_xyz
'x, y, z'
'-x, y+1/2, -z+1/2'
'-x, -y, -z'
'x, -y-1/2, z-1/2'

loop_
_atom_site_type_symbol
_atom_site_label
_atom_site_fract_x
_atom_site_fract_y
_atom_site_fract_z
_atom_site_U_iso_or_equiv
_atom_site_adp_type
_atom_site_calc_flag
_atom_site_occupancy
La La1 0.74054(4) 0.09529(2) 0.04559(3) 0.00735(8) Uani d 1
La La2 0.66488(4) 0.66522(2) 0.13363(4) 0.00926(8) Uani d 1
Si Si 0.83032(18) 0.38347(10) 0.09619(16) 0.0080(3) Uani d 1
S S1 1.02312(17) 0.27396(9) 0.05064(15) 0.0111(3) Uani d 1
S S2 0.92134(17) 0.50034(9) 0.28160(15) 0.0092(3) Uani d 1
S S3 0.36080(16) 0.12101(9) 0.00203(15) 0.0085(3) Uani d 1
S S4 0.67558(17) 0.47033(9) -0.11162(15) 0.0103(3) Uani d 1
S S5 0.62829(17) 0.29811(9) 0.19537(15) 0.0100(3) Uani d 1

loop_
_atom_site_aniso_label
_atom_site_aniso_U_11
_atom_site_aniso_U_22
_atom_site_aniso_U_33
_atom_site_aniso_U_12
_atom_site_aniso_U_13
_atom_site_aniso_U_23
La1 0.00743(15) 0.00657(14) 0.00813(14) 0.00046(11) 0.00170(11) 0.00066(11)
La2 0.00955(16) 0.00836(15) 0.00978(14) 0.00071(12) 0.00175(12) 0.00164(11)
Si 0.0087(7) 0.0075(7) 0.0078(6) -0.0011(5) 0.0019(5) -0.0009(5)
S1 0.0101(7) 0.0090(6) 0.0154(6) -0.0001(5) 0.0056(5) -0.0010(5)
S2 0.0098(7) 0.0081(6) 0.0094(6) -0.0015(5) 0.0011(5) -0.0023(5)
S3 0.0071(6) 0.0074(6) 0.0110(6) 0.0005(5) 0.0021(5) -0.0007(5)
S4 0.0119(7) 0.0107(6) 0.0078(6) 0.0013(5) 0.0012(5) -0.0003(5)
S5 0.0111(7) 0.0084(6) 0.0109(6) -0.0025(5) 0.0029(5) -0.0009(5)

loop_
_atom_type_symbol
_atom_type_description
_atom_type_scat_dispersion_real
_atom_type_scat_dispersion_imag
_atom_type_scat_source
Si Si 0.0817 0.0704 'International Tables Vol C Tables 4.2.6.8 and 6.1.1.4'
S S 0.1246 0.1234 'International Tables Vol C Tables 4.2.6.8 and 6.1.1.4'
La La -0.2871 2.4523 'International Tables Vol C Tables 4.2.6.8 and 6.1.1.4'

loop_
_geom_angle_atom_site_label_1
_geom_angle_atom_site_label_2
_geom_angle_atom_site_label_3
_geom_angle_site_symmetry_1
_geom_angle_site_symmetry_3
_geom_angle
S3 La1 S3 3_655 . 81.50(4)
S3 La1 S2 3_655 2_745 81.81(3)
S3 La1 S2 . 2_745 151.44(4)
S3 La1 S4 3_655 4_566 76.21(3)
S3 La1 S4 . 4_566 77.99(4)
S2 La1 S4 2_745 4_566 75.61(4)
S3 La1 S2 3_655 4_565 70.65(3)
S3 La1 S2 . 4_565 124.09(4)
S2 La1 S2 2_745 4_565 70.84(4)
S4 La1 S2 4_566 4_565 135.33(3)
S3 La1 S5 3_655 . 141.01(4)
S3 La1 S5 . . 65.90(3)
S2 La1 S5 2_745 . 117.29(3)
S4 La1 S5 4_566 . 76.55(3)
S2 La1 S5 4_565 . 145.78(3)
S3 La1 S5 3_655 4_565 106.62(3)
S3 La1 S5 . 4_565 75.35(4)
S2 La1 S5 2_745 4_565 131.91(4)
S4 La1 S5 4_566 4_565 152.37(4)
S2 La1 S5 4_565 4_565 68.16(3)
S5 La1 S5 . 4_565 85.99(2)
S3 La1 S1 3_655 . 150.10(3)
S3 La1 S1 . . 126.77(3)
S2 La1 S1 2_745 . 75.47(3)
S4 La1 S1 4_566 . 115.61(3)
S2 La1 S1 4_565 . 83.54(3)
S5 La1 S1 . . 68.20(3)
S5 La1 S1 4_565 . 76.01(3)
S3 La2 S2 3_665 . 143.07(4)
S3 La2 S3 3_665 2_655 121.32(3)
S2 La2 S3 . 2_655 69.46(3)
S3 La2 S4 3_665 3_665 120.21(3)
S2 La2 S4 . 3_665 96.52(3)
S3 La2 S4 2_655 3_665 74.50(3)
S3 La2 S5 3_665 3_665 64.36(3)
S2 La2 S5 . 3_665 138.56(3)
S3 La2 S5 2_655 3_665 131.45(4)
S4 La2 S5 3_665 3_665 65.14(3)
S3 La2 S1 3_665 3_765 66.39(3)
S2 La2 S1 . 3_765 81.49(3)
S3 La2 S1 2_655 3_765 134.48(3)
S4 La2 S1 3_665 3_765 145.17(3)
S5 La2 S1 3_665 3_765 93.47(4)
S3 La2 S4 3_665 . 120.70(3)
S2 La2 S4 . . 65.91(3)
S3 La2 S4 2_655 . 117.61(3)
S4 La2 S4 3_665 . 69.85(4)
S5 La2 S4 3_665 . 72.80(3)
S1 La2 S4 3_765 . 77.85(3)
S3 La2 S5 3_665 2_655 71.04(3)
S2 La2 S5 . 2_655 130.63(3)
S3 La2 S5 2_655 2_655 61.17(3)
S4 La2 S5 3_665 2_655 71.00(3)
S5 La2 S5 3_665 2_655 80.42(3)
S1 La2 S5 3_765 2_655 135.08(3)
S4 La2 S5 . 2_655 139.07(3)
S3 La2 S1 3_665 2_755 83.05(3)
S2 La2 S1 . 2_755 71.37(3)
S3 La2 S1 2_655 2_755 62.28(3)
S4 La2 S1 3_665 2_755 136.72(3)
S5 La2 S1 3_665 2_755 147.19(3)
S1 La2 S1 3_765 2_755 75.80(3)
S4 La2 S1 . 2_755 132.30(3)
S5 La2 S1 2_655 2_755 85.67(3)
S2 Si S1 . . 116.02(8)
S2 Si S4 . . 103.31(7)
S1 Si S4 . . 120.45(8)
S2 Si S5 . . 105.04(7)
S1 Si S5 . . 107.93(7)
S4 Si S5 . . 102.33(8)
Si S1 La1 . . 88.54(6)
Si S1 La2 . 3_765 122.78(6)
La1 S1 La2 . 3_765 139.60(4)
Si S1 La2 . 2_745 123.71(6)
La1 S1 La2 . 2_745 95.57(3)
La2 S1 La2 3_765 2_745 87.44(3)
Si S2 La1 . 2_755 138.84(7)
Si S2 La2 . . 96.97(6)
La1 S2 La2 2_755 . 110.42(4)
Si S2 La1 . 4_566 93.92(6)
La1 S2 La1 2_755 4_566 109.16(4)
La2 S2 La1 . 4_566 101.69(4)
La1 S3 La1 3_655 . 98.50(4)
La1 S3 La2 3_655 3_665 148.24(5)
La1 S3 La2 . 3_665 98.16(4)
La1 S3 La2 3_655 2_645 103.86(4)
La1 S3 La2 . 2_645 99.54(4)
La2 S3 La2 3_665 2_645 99.78(3)
Si S4 La1 . 4_565 113.10(6)
Si S4 La2 . 3_665 94.98(6)
La1 S4 La2 4_565 3_665 94.91(3)
Si S4 La2 . . 90.44(5)
La1 S4 La2 4_565 . 144.17(4)
La2 S4 La2 3_665 . 110.15(4)
Si S5 La1 . . 90.20(6)
Si S5 La1 . 4_566 91.02(5)
La1 S5 La1 . 4_566 133.05(4)
Si S5 La2 . 3_665 93.88(5)
La1 S5 La2 . 3_665 90.66(3)
La1 S5 La2 4_566 3_665 136.01(4)
Si S5 La2 . 2_645 176.92(6)
La1 S5 La2 . 2_645 89.79(3)
La1 S5 La2 4_566 2_645 86.74(3)
La2 S5 La2 3_665 2_645 89.20(3)

loop_
_geom_bond_atom_site_label_1
_geom_bond_atom_site_label_2
_geom_bond_site_symmetry_2
_geom_bond_distance
_geom_bond_publ_flag
La1 S1 . 3.1154(13) y
La1 S2 2_745 2.9213(13) y
La1 S2 4_565 2.9767(13) y
La1 S3 3_655 2.8456(12) y
La1 S3 . 2.8635(13) y
La1 S4 4_566 2.9670(13) y
La1 S5 . 3.0184(13) y
La1 S5 4_565 3.0420(13) y
La2 S1 3_765 3.1226(14) y
La2 S2 . 2.9350(13) y
La2 S3 3_665 2.8991(12) y
La2 S3 2_655 2.9767(13) y
La2 S4 3_665 3.0850(13) y
La2 S4 . 3.1453(12) y
La2 S5 3_665 3.1040(13) y
La2 S5 2_655 3.2936(13) y
La2 S1 2_755 3.3745(13) y
Si S1 . 2.1015(18) y
Si S2 . 2.0980(17) y
Si S4 . 2.1249(18) y
Si S5 . 2.1522(19) y
S1 La2 3_765 3.1226(13) ?
S1 La2 2_745 3.3745(13) ?
S2 La1 2_755 2.9213(13) ?
S2 La1 4_566 2.9767(13) ?
S3 La1 3_655 2.8456(12) ?
S3 La2 3_665 2.8991(12) ?
S3 La2 2_645 2.9767(13) ?
S4 La1 4_565 2.9670(13) ?
S4 La2 3_665 3.0850(13) ?
S5 La1 4_566 3.0420(13) ?
S5 La2 3_665 3.1040(13) ?
S5 La2 2_645 3.2936(13) ?
